data_4516169
loop_
_publ_author_name
'Chen, Ying-Han'
'Li, De-Hai'
'Liu, Yan-Kai'

_publ_section_title
;
 Diversified Synthesis of Chiral Chromane-Containing Polyheterocyclic
 Compounds via Asymmetric Organocatalytic Cascade Reactions.
;
_journal_issue 12
_journal_name_full 'ACS omega'
_journal_page_first 16615
_journal_page_last 16625
_journal_paper_doi 10.1021/acsomega.8b02891
_journal_volume 3
_journal_year 2018
_chemical_absolute_configuration unk
_chemical_formula_sum 'C33 H29 N O5 S'
_chemical_formula_weight 551.63
_space_group_crystal_system monoclinic
_space_group_IT_number 4
_space_group_name_Hall 'P 2yb'
_space_group_name_H-M_alt 'P 1 21 1'
_atom_sites_solution_hydrogens geom
_audit_creation_method SHELXL-2014/7
_cell_angle_alpha 90
_cell_angle_beta 100.7100(10)
_cell_angle_gamma 90
_cell_formula_units_Z 2
_cell_length_a 10.4125(8)
_cell_length_b 7.9214(6)
_cell_length_c 17.1706(13)
_cell_measurement_reflns_used 3028
_cell_measurement_temperature 296(2)
_cell_measurement_theta_max 25.7437
_cell_measurement_theta_min 2.8297
_cell_volume 1391.59(18)
_computing_structure_refinement 'SHELXL-2014/7 (Sheldrick, 2014)'
_diffrn_ambient_temperature 296(2)
_diffrn_measured_fraction_theta_full 0.997
_diffrn_measured_fraction_theta_max 0.997
_diffrn_measurement_device_type bruker-CCD
_diffrn_radiation_type MoK\a
_diffrn_radiation_wavelength 0.71073
_diffrn_reflns_av_R_equivalents 0.0189
_diffrn_reflns_av_unetI/netI 0.0380
_diffrn_reflns_Laue_measured_fraction_full 0.997
_diffrn_reflns_Laue_measured_fraction_max 0.997
_diffrn_reflns_limit_h_max 12
_diffrn_reflns_limit_h_min -12
_diffrn_reflns_limit_k_max 9
_diffrn_reflns_limit_k_min -9
_diffrn_reflns_limit_l_max 14
_diffrn_reflns_limit_l_min -20
_diffrn_reflns_number 7191
_diffrn_reflns_point_group_measured_fraction_full 0.946
_diffrn_reflns_point_group_measured_fraction_max 0.946
_diffrn_reflns_theta_full 25.006
_diffrn_reflns_theta_max 25.006
_diffrn_reflns_theta_min 2.513
_exptl_absorpt_coefficient_mu 0.160
_exptl_crystal_colour yellow
_exptl_crystal_density_diffrn 1.316
_exptl_crystal_description block
_exptl_crystal_F_000 580
_exptl_crystal_size_max 0.190
_exptl_crystal_size_mid 0.180
_exptl_crystal_size_min 0.170
_refine_diff_density_max 0.186
_refine_diff_density_min -0.204
_refine_diff_density_rms 0.035
_refine_ls_abs_structure_details
;
 Flack x determined using 1554 quotients [(I+)-(I-)]/[(I+)+(I-)]
 (Parsons, Flack and Wagner, Acta Cryst. B69 (2013) 249-259).
;
_refine_ls_abs_structure_Flack 0.03(4)
_refine_ls_extinction_coef 0.035(3)
_refine_ls_extinction_expression Fc^*^=kFc[1+0.001xFc^2^\l^3^/sin(2\q)]^-1/4^
_refine_ls_extinction_method 'SHELXL-2014/7 (Sheldrick 2014'
_refine_ls_goodness_of_fit_ref 1.015
_refine_ls_hydrogen_treatment constr
_refine_ls_matrix_type full
_refine_ls_number_parameters 363
_refine_ls_number_reflns 4668
_refine_ls_number_restraints 2
_refine_ls_restrained_S_all 1.015
_refine_ls_R_factor_all 0.0456
_refine_ls_R_factor_gt 0.0353
_refine_ls_shift/su_max 0.000
_refine_ls_shift/su_mean 0.000
_refine_ls_structure_factor_coef Fsqd
_refine_ls_weighting_details 'w=1/[\s^2^(Fo^2^)+(0.0536P)^2^] where P=(Fo^2^+2Fc^2^)/3'
_refine_ls_weighting_scheme calc
_refine_ls_wR_factor_gt 0.0832
_refine_ls_wR_factor_ref 0.0898
_reflns_Friedel_coverage 0.758
_reflns_Friedel_fraction_full 0.886
_reflns_Friedel_fraction_max 0.886
_reflns_number_gt 4052
_reflns_number_total 4668
_reflns_threshold_expression 'I > 2\s(I)'
_cod_data_source_file ao8b02891_si_002.cif
_cod_data_source_block ww
_cod_original_sg_symbol_H-M 'P 21'
_cod_database_code 4516169
_shelx_shelxl_version_number 2014/7
_shelx_space_group_comment
;
The symmetry employed for this shelxl refinement is uniquely defined
by the following loop, which should always be used as a source of
symmetry information in preference to the above space-group names.
They are only intended as comments.
;
_shelx_estimated_absorpt_t_min 0.970
_shelx_estimated_absorpt_t_max 0.973

loop_
_space_group_symop_operation_xyz
'x, y, z'
'-x, y+1/2, -z'

loop_
_atom_site_label
_atom_site_type_symbol
_atom_site_fract_x
_atom_site_fract_y
_atom_site_fract_z
_atom_site_U_iso_or_equiv
_atom_site_adp_type
_atom_site_occupancy
_atom_site_site_symmetry_order
_atom_site_calc_flag
_atom_site_refinement_flags_posn
_atom_site_refinement_flags_adp
S1 S 0.84685(7) 0.68995(10) 0.22662(4) 0.0380(2) Uani 1 1 d . .
C20 C 1.0261(3) 0.4573(3) 0.24059(17) 0.0320(7) Uani 1 1 d . .
O4 O 1.0707(2) 0.3262(3) 0.19702(12) 0.0409(5) Uani 1 1 d . .
N1 N 0.9531(2) 0.5847(3) 0.18499(14) 0.0326(6) Uani 1 1 d . .
C19 C 1.1501(3) 0.5403(4) 0.28922(17) 0.0330(7) Uani 1 1 d . .
H19 H 1.1214 0.6253 0.3237 0.040 Uiso 1 1 calc R U
O5 O 1.3373(2) 0.5328(3) 0.39548(14) 0.0578(7) Uani 1 1 d . .
C7 C 0.8377(3) 0.6996(5) 0.01584(17) 0.0430(7) Uani 1 1 d . .
O2 O 0.9055(3) 0.8245(3) 0.27695(14) 0.0539(6) Uani 1 1 d . .
C9 C 1.0288(3) 0.6713(4) 0.13167(17) 0.0377(7) Uani 1 1 d . .
H9 H 1.0620 0.5840 0.1002 0.045 Uiso 1 1 calc R U
C11 C 1.2290(3) 0.6326(4) 0.23442(19) 0.0388(7) Uani 1 1 d . .
H11 H 1.2597 0.5474 0.2008 0.047 Uiso 1 1 calc R U
C21 C 0.9204(3) 0.4002(4) 0.28595(16) 0.0326(7) Uani 1 1 d . .
C18 C 1.2497(3) 0.4253(4) 0.34177(19) 0.0422(8) Uani 1 1 d . .
H18 H 1.3009 0.3664 0.3076 0.051 Uiso 1 1 calc R U
C22 C 0.8193(3) 0.5134(4) 0.28270(17) 0.0357(7) Uani 1 1 d . .
C10 C 1.1465(3) 0.7601(4) 0.17985(19) 0.0425(8) Uani 1 1 d . .
H10A H 1.1176 0.8494 0.2112 0.051 Uiso 1 1 calc R U
H10B H 1.1985 0.8104 0.1446 0.051 Uiso 1 1 calc R U
O1 O 0.8494(2) 0.5510(3) 0.00123(14) 0.0586(7) Uani 1 1 d . .
C8 C 0.9426(3) 0.7885(4) 0.07382(18) 0.0419(8) Uani 1 1 d . .
H8A H 0.9013 0.8692 0.1038 0.050 Uiso 1 1 calc R U
H8B H 0.9976 0.8514 0.0443 0.050 Uiso 1 1 calc R U
C28 C 1.2042(3) 0.2972(4) 0.39534(19) 0.0388(8) Uani 1 1 d . .
C27 C 0.9728(4) 0.2377(4) 0.1432(2) 0.0547(10) Uani 1 1 d . .
H27A H 0.9249 0.3160 0.1061 0.082 Uiso 1 1 calc R U
H27B H 0.9140 0.1831 0.1722 0.082 Uiso 1 1 calc R U
H27C H 1.0135 0.1545 0.1152 0.082 Uiso 1 1 calc R U
O3 O 0.7349(2) 0.7338(3) 0.16844(14) 0.0555(7) Uani 1 1 d . .
C23 C 0.7080(3) 0.4845(5) 0.31370(19) 0.0461(8) Uani 1 1 d . .
H23 H 0.6419 0.5646 0.3102 0.055 Uiso 1 1 calc R U
C17 C 1.3922(3) 0.6653(5) 0.3623(2) 0.0457(8) Uani 1 1 d . .
C12 C 1.3493(3) 0.7136(4) 0.28479(19) 0.0421(8) Uani 1 1 d . .
C25 C 0.7980(3) 0.2113(5) 0.35281(19) 0.0495(9) Uani 1 1 d . .
H25 H 0.7899 0.1075 0.3767 0.059 Uiso 1 1 calc R U
C16 C 1.4934(3) 0.7472(5) 0.4120(2) 0.0563(10) Uani 1 1 d . .
H16 H 1.5187 0.7137 0.4645 0.068 Uiso 1 1 calc R U
C33 C 1.2227(3) 0.1267(5) 0.3845(2) 0.0519(9) Uani 1 1 d . .
H33 H 1.2611 0.0903 0.3427 0.062 Uiso 1 1 calc R U
C31 C 1.1289(4) 0.0631(5) 0.4980(2) 0.0593(11) Uani 1 1 d . .
H31 H 1.1025 -0.0156 0.5320 0.071 Uiso 1 1 calc R U
C15 C 1.5555(4) 0.8782(5) 0.3825(3) 0.0630(11) Uani 1 1 d . .
H15 H 1.6214 0.9368 0.4156 0.076 Uiso 1 1 calc R U
C29 C 1.1501(3) 0.3492(5) 0.45911(19) 0.0430(8) Uani 1 1 d . .
H29 H 1.1388 0.4637 0.4678 0.052 Uiso 1 1 calc R U
C24 C 0.7002(3) 0.3299(5) 0.3502(2) 0.0518(9) Uani 1 1 d . .
H24 H 0.6282 0.3057 0.3733 0.062 Uiso 1 1 calc R U
C13 C 1.4185(3) 0.8432(5) 0.2569(2) 0.0560(10) Uani 1 1 d . .
H13 H 1.3945 0.8768 0.2043 0.067 Uiso 1 1 calc R U
C26 C 0.9082(3) 0.2436(4) 0.32055(18) 0.0416(8) Uani 1 1 d . .
H26 H 0.9727 0.1619 0.3220 0.050 Uiso 1 1 calc R U
C6 C 0.7254(4) 0.7983(5) -0.0270(2) 0.0565(10) Uani 1 1 d D .
C14 C 1.5212(4) 0.9235(5) 0.3043(3) 0.0680(12) Uani 1 1 d . .
H14 H 1.5670 1.0078 0.2835 0.082 Uiso 1 1 calc R U
C30 C 1.1128(4) 0.2310(5) 0.5102(2) 0.0552(10) Uani 1 1 d . .
H30 H 1.0765 0.2667 0.5529 0.066 Uiso 1 1 calc R U
C32 C 1.1842(4) 0.0097(5) 0.4356(3) 0.0655(12) Uani 1 1 d . .
H32 H 1.1958 -0.1050 0.4276 0.079 Uiso 1 1 calc R U
C3 C 0.5131(7) 0.9684(13) -0.1083(4) 0.129(3) Uani 1 1 d . .
H3 H 0.4396 1.0247 -0.1350 0.155 Uiso 1 1 calc R U
C4 C 0.5346(8) 0.8110(13) -0.1279(5) 0.155(3) Uani 1 1 d . .
H4 H 0.4786 0.7589 -0.1695 0.186 Uiso 1 1 calc R U
C5 C 0.6406(5) 0.7246(9) -0.0865(3) 0.113(2) Uani 1 1 d . .
H5 H 0.6541 0.6130 -0.0998 0.136 Uiso 1 1 calc R U
C2 C 0.5942(7) 1.0479(10) -0.0512(4) 0.127(2) Uani 1 1 d . .
H2 H 0.5785 1.1594 -0.0389 0.152 Uiso 1 1 calc R U
C1 C 0.7021(6) 0.9635(7) -0.0101(3) 0.0967(18) Uani 1 1 d D .
H1 H 0.7596 1.0194 0.0294 0.116 Uiso 1 1 calc R U

loop_
_atom_site_aniso_label
_atom_site_aniso_U_11
_atom_site_aniso_U_22
_atom_site_aniso_U_33
_atom_site_aniso_U_23
_atom_site_aniso_U_13
_atom_site_aniso_U_12
S1 0.0387(4) 0.0333(4) 0.0420(4) -0.0016(4) 0.0078(3) -0.0015(4)
C20 0.0344(16) 0.0274(15) 0.0339(16) -0.0011(12) 0.0057(13) -0.0038(12)
O4 0.0477(13) 0.0322(11) 0.0447(12) -0.0063(10) 0.0135(10) -0.0022(10)
N1 0.0354(13) 0.0290(13) 0.0332(13) -0.0001(11) 0.0060(11) -0.0065(11)
C19 0.0314(16) 0.0314(16) 0.0361(16) 0.0004(13) 0.0059(12) -0.0054(12)
O5 0.0414(13) 0.0728(18) 0.0533(15) 0.0166(13) -0.0065(11) -0.0242(13)
C7 0.0489(19) 0.048(2) 0.0332(16) 0.0007(17) 0.0109(13) 0.0039(18)
O2 0.0682(17) 0.0359(12) 0.0601(15) -0.0129(12) 0.0179(12) -0.0079(12)
C9 0.0405(17) 0.0389(18) 0.0343(16) 0.0029(14) 0.0086(13) -0.0076(15)
C11 0.0372(17) 0.0395(18) 0.0404(17) 0.0024(14) 0.0088(14) -0.0093(14)
C21 0.0303(16) 0.0359(17) 0.0295(16) -0.0039(13) 0.0004(12) -0.0099(13)
C18 0.0332(17) 0.0477(19) 0.0457(19) 0.0045(16) 0.0075(14) -0.0010(15)
C22 0.0365(18) 0.0385(17) 0.0318(16) -0.0056(14) 0.0056(13) -0.0099(14)
C10 0.0411(18) 0.0446(18) 0.0415(19) 0.0083(14) 0.0065(14) -0.0146(14)
O1 0.0642(16) 0.0534(17) 0.0526(15) -0.0126(13) -0.0034(12) 0.0045(13)
C8 0.050(2) 0.0390(19) 0.0365(18) 0.0075(14) 0.0078(15) -0.0054(15)
C28 0.0302(17) 0.043(2) 0.0418(19) 0.0080(15) 0.0020(14) -0.0017(14)
C27 0.077(3) 0.038(2) 0.049(2) -0.0156(16) 0.0122(18) -0.0133(18)
O3 0.0432(13) 0.0656(18) 0.0561(15) 0.0132(12) 0.0054(11) 0.0101(12)
C23 0.0368(18) 0.058(2) 0.046(2) -0.0090(17) 0.0120(15) -0.0054(16)
C17 0.0307(16) 0.054(2) 0.052(2) 0.0019(17) 0.0084(15) -0.0069(15)
C12 0.0295(15) 0.0441(19) 0.053(2) 0.0009(17) 0.0084(14) -0.0077(15)
C25 0.050(2) 0.048(2) 0.0484(19) 0.0055(18) 0.0042(15) -0.0208(19)
C16 0.0365(19) 0.070(3) 0.059(2) -0.0002(19) -0.0011(16) -0.0087(17)
C33 0.049(2) 0.048(2) 0.061(2) 0.0028(18) 0.0137(18) 0.0051(17)
C31 0.052(2) 0.061(3) 0.061(2) 0.029(2) 0.0006(19) -0.0092(19)
C15 0.039(2) 0.062(3) 0.083(3) -0.001(2) -0.0034(19) -0.0187(18)
C29 0.0393(18) 0.046(2) 0.0421(19) 0.0032(15) 0.0030(15) -0.0038(15)
C24 0.0417(19) 0.066(2) 0.051(2) 0.0008(19) 0.0157(16) -0.0233(19)
C13 0.045(2) 0.057(2) 0.064(2) 0.0071(19) 0.0071(17) -0.0144(18)
C26 0.0402(18) 0.0379(18) 0.0448(19) 0.0012(14) 0.0031(14) -0.0120(13)
C6 0.061(2) 0.072(3) 0.036(2) 0.0051(18) 0.0069(17) 0.017(2)
C14 0.049(2) 0.060(3) 0.091(3) 0.009(2) 0.003(2) -0.027(2)
C30 0.049(2) 0.072(3) 0.043(2) 0.0121(18) 0.0049(15) -0.0045(19)
C32 0.061(3) 0.041(2) 0.091(3) 0.020(2) 0.006(2) 0.0027(19)
C3 0.105(5) 0.178(8) 0.093(5) 0.016(5) -0.007(4) 0.076(5)
C4 0.126(6) 0.182(8) 0.123(6) -0.023(6) -0.066(5) 0.037(6)
C5 0.093(4) 0.127(5) 0.094(4) -0.025(4) -0.047(3) 0.021(4)
C2 0.147(6) 0.127(5) 0.100(4) 0.021(4) 0.009(4) 0.081(5)
C1 0.114(4) 0.090(4) 0.077(3) 0.004(3) -0.008(3) 0.049(3)

loop_
_atom_type_symbol
_atom_type_description
_atom_type_scat_dispersion_real
_atom_type_scat_dispersion_imag
_atom_type_scat_source
C C 0.0033 0.0016 'International Tables Vol C Tables 4.2.6.8 and 6.1.1.4'
H H 0.0000 0.0000 'International Tables Vol C Tables 4.2.6.8 and 6.1.1.4'
N N 0.0061 0.0033 'International Tables Vol C Tables 4.2.6.8 and 6.1.1.4'
O O 0.0106 0.0060 'International Tables Vol C Tables 4.2.6.8 and 6.1.1.4'
S S 0.1246 0.1234 'International Tables Vol C Tables 4.2.6.8 and 6.1.1.4'

loop_
_geom_angle_atom_site_label_1
_geom_angle_atom_site_label_2
_geom_angle_atom_site_label_3
_geom_angle
O3 S1 O2 116.13(15)
O3 S1 N1 110.20(13)
O2 S1 N1 113.05(13)
O3 S1 C22 112.49(15)
O2 S1 C22 110.91(14)
N1 S1 C22 91.52(14)
O4 C20 N1 109.7(2)
O4 C20 C21 113.1(2)
N1 C20 C21 101.3(2)
O4 C20 C19 106.0(2)
N1 C20 C19 109.4(2)
C21 C20 C19 117.2(2)
C20 O4 C27 116.1(2)
C9 N1 C20 116.2(2)
C9 N1 S1 120.6(2)
C20 N1 S1 111.48(18)
C18 C19 C11 105.1(2)
C18 C19 C20 117.9(2)
C11 C19 C20 111.0(2)
C17 O5 C18 116.6(2)
O1 C7 C6 120.6(3)
O1 C7 C8 120.0(3)
C6 C7 C8 119.2(3)
N1 C9 C10 110.2(2)
N1 C9 C8 111.6(2)
C10 C9 C8 113.0(3)
C12 C11 C10 112.3(3)
C12 C11 C19 109.1(2)
C10 C11 C19 112.6(2)
C22 C21 C26 117.9(3)
C22 C21 C20 113.8(3)
C26 C21 C20 127.8(3)
O5 C18 C28 103.9(2)
O5 C18 C19 107.6(3)
C28 C18 C19 120.2(3)
C21 C22 C23 124.5(3)
C21 C22 S1 109.9(2)
C23 C22 S1 125.4(3)
C9 C10 C11 109.5(3)
C7 C8 C9 114.3(3)
C33 C28 C29 119.0(3)
C33 C28 C18 120.6(3)
C29 C28 C18 120.3(3)
C22 C23 C24 116.4(3)
O5 C17 C12 122.0(3)
O5 C17 C16 115.5(3)
C12 C17 C16 122.5(3)
C17 C12 C13 116.3(3)
C17 C12 C11 121.1(3)
C13 C12 C11 122.6(3)
C24 C25 C26 121.5(3)
C15 C16 C17 118.9(4)
C28 C33 C32 120.3(4)
C30 C31 C32 120.1(4)
C16 C15 C14 120.4(4)
C28 C29 C30 120.2(3)
C25 C24 C23 120.7(3)
C14 C13 C12 122.3(4)
C25 C26 C21 118.9(3)
C5 C6 C1 117.1(5)
C5 C6 C7 119.4(4)
C1 C6 C7 123.6(4)
C15 C14 C13 119.4(4)
C31 C30 C29 120.3(4)
C31 C32 C33 120.0(4)
C4 C3 C2 121.4(6)
C3 C4 C5 119.6(7)
C6 C5 C4 121.5(6)
C3 C2 C1 119.5(7)
C6 C1 C2 120.8(6)

loop_
_geom_bond_atom_site_label_1
_geom_bond_atom_site_label_2
_geom_bond_distance
S1 O3 1.430(2)
S1 O2 1.435(2)
S1 N1 1.651(3)
S1 C22 1.752(3)
C20 O4 1.408(3)
C20 N1 1.496(4)
C20 C21 1.530(4)
C20 C19 1.548(4)
O4 C27 1.426(4)
N1 C9 1.483(4)
C19 C18 1.540(4)
C19 C11 1.544(4)
O5 C17 1.369(4)
O5 C18 1.447(4)
C7 O1 1.214(4)
C7 C6 1.484(5)
C7 C8 1.509(5)
C9 C10 1.517(4)
C9 C8 1.524(4)
C11 C12 1.525(4)
C11 C10 1.529(4)
C21 C22 1.377(4)
C21 C26 1.392(4)
C18 C28 1.504(4)
C22 C23 1.381(4)
C28 C33 1.382(5)
C28 C29 1.383(5)
C23 C24 1.385(5)
C17 C12 1.376(4)
C17 C16 1.388(5)
C12 C13 1.390(5)
C25 C24 1.380(5)
C25 C26 1.387(5)
C16 C15 1.368(5)
C33 C32 1.385(5)
C31 C30 1.362(6)
C31 C32 1.374(6)
C15 C14 1.371(6)
C29 C30 1.387(5)
C13 C14 1.373(5)
C6 C5 1.353(6)
C6 C1 1.371(6)
C3 C4 1.322(11)
C3 C2 1.328(10)
C4 C5 1.379(8)
C2 C1 1.383(7)
